data_7026847
loop_
_publ_author_name
'Blagg, Robin J.'
'Connelly, Neil G.'
'Haddow, Mairi F.'
'Hamilton, Alex'
'Lusi, Matteo'
'Orpen, A. Guy'
'Ridgway, Benjamin M.'

_publ_section_title
;
 Isomerism in rhodium(I) N,S-donor heteroscorpionates: ring substituent
 and ancillary ligand effects.
;
_journal_issue 48
_journal_name_full 'Dalton transactions (Cambridge, England : 2003)'
_journal_page_first 11616
_journal_page_last 11627
_journal_paper_doi 10.1039/c0dt00774a
_journal_volume 39
_journal_year 2010
_chemical_formula_moiety 'C38 H39 B N8 O P Rh S2, 2(C H2 Cl2)'
_chemical_formula_sum 'C40 H43 B Cl4 N8 O P Rh S2'
_chemical_formula_weight 1002.43
_chemical_name_systematic
;
?
;
_space_group_IT_number 14
_symmetry_cell_setting monoclinic
_symmetry_space_group_name_Hall '-P 2ybc'
_symmetry_space_group_name_H-M 'P 1 21/c 1'
_atom_sites_solution_hydrogens geom
_atom_sites_solution_primary direct
_atom_sites_solution_secondary difmap
_audit_creation_method SHELXL-97
_cell_angle_alpha 90.00
_cell_angle_beta 95.065(2)
_cell_angle_gamma 90.00
_cell_formula_units_Z 4
_cell_length_a 14.9460(5)
_cell_length_b 16.7773(3)
_cell_length_c 17.6339(3)
_cell_measurement_reflns_used 22385
_cell_measurement_temperature 100(2)
_cell_measurement_theta_max 29.9999
_cell_measurement_theta_min 2.0953
_cell_volume 4404.50(18)
_computing_cell_refinement 'CrysAlis RED, Oxf Diff Ltd. V 1.171.32.5'
_computing_data_collection 'CrysAlis CCD, Oxf Diff Ltd. V 1.171.32.5'
_computing_data_reduction 'CrysAlis RED, Oxf Diff Ltd. V 1.171.32.5'
_computing_molecular_graphics 'Bruker ShelXTL'
_computing_publication_material 'Bruker ShelXTL'
_computing_structure_refinement 'SHELXL-97 (Sheldrick, 1997)'
_computing_structure_solution 'SHELXS-97 (Sheldrick, 1990)'
_diffrn_ambient_temperature 100(2)
_diffrn_measured_fraction_theta_full 1.000
_diffrn_measured_fraction_theta_max 0.932
_diffrn_measurement_device_type 'Oxford Diffraction Gemini'
_diffrn_measurement_method w/scans
_diffrn_radiation_monochromator graphite
_diffrn_radiation_source 'fine-focus sealed tube'
_diffrn_radiation_type MoK\a
_diffrn_radiation_wavelength 0.71073
_diffrn_reflns_av_R_equivalents 0.0548
_diffrn_reflns_av_sigmaI/netI 0.1467
_diffrn_reflns_limit_h_max 21
_diffrn_reflns_limit_h_min -19
_diffrn_reflns_limit_k_max 22
_diffrn_reflns_limit_k_min -23
_diffrn_reflns_limit_l_max 23
_diffrn_reflns_limit_l_min -24
_diffrn_reflns_number 52164
_diffrn_reflns_theta_full 27.50
_diffrn_reflns_theta_max 30.09
_diffrn_reflns_theta_min 2.10
_exptl_absorpt_coefficient_mu 0.805
_exptl_absorpt_correction_T_max 0.961
_exptl_absorpt_correction_T_min 0.783
_exptl_absorpt_correction_type multi-scan
_exptl_absorpt_process_details 'Crysalis RED'
_exptl_crystal_colour Yellow
_exptl_crystal_density_diffrn 1.512
_exptl_crystal_density_method 'not measured'
_exptl_crystal_description Needle
_exptl_crystal_F_000 2048
_exptl_crystal_size_max 0.72
_exptl_crystal_size_mid 0.15
_exptl_crystal_size_min 0.05
_refine_diff_density_max 0.687
_refine_diff_density_min -0.965
_refine_diff_density_rms 0.084
_refine_ls_extinction_method none
_refine_ls_goodness_of_fit_ref 0.948
_refine_ls_hydrogen_treatment constr
_refine_ls_matrix_type full
_refine_ls_number_parameters 586
_refine_ls_number_reflns 12074
_refine_ls_number_restraints 216
_refine_ls_restrained_S_all 0.941
_refine_ls_R_factor_all 0.0941
_refine_ls_R_factor_gt 0.0392
_refine_ls_shift/su_max 0.001
_refine_ls_shift/su_mean 0.000
_refine_ls_structure_factor_coef Fsqd
_refine_ls_weighting_details 'calc w=1/[\s^2^(Fo^2^)+(0.0424P)^2^+0.0000P] where P=(Fo^2^+2Fc^2^)/3'
_refine_ls_weighting_scheme calc
_refine_ls_wR_factor_gt 0.0848
_refine_ls_wR_factor_ref 0.0936
_reflns_number_gt 6382
_reflns_number_total 12074
_reflns_threshold_expression >2sigma(I)
_cod_data_source_file c0dt00774a.txt
_cod_data_source_block 21
_cod_original_sg_symbol_H-M P21/c
_cod_database_code 7026847

loop_
_symmetry_equiv_pos_as_xyz
'x, y, z'
'-x, y+1/2, -z+1/2'
'-x, -y, -z'
'x, -y-1/2, z-1/2'

loop_
_atom_site_label
_atom_site_type_symbol
_atom_site_fract_x
_atom_site_fract_y
_atom_site_fract_z
_atom_site_U_iso_or_equiv
_atom_site_adp_type
_atom_site_occupancy
_atom_site_symmetry_multiplicity
_atom_site_calc_flag
_atom_site_refinement_flags
_atom_site_disorder_assembly
_atom_site_disorder_group
Rh1 Rh 0.610971(15) 0.403111(15) 0.425555(11) 0.02792(8) Uani 1 1 d . A .
P1 P 0.72137(5) 0.48687(5) 0.39748(4) 0.02820(19) Uani 1 1 d . . .
S1 S 0.47512(5) 0.33396(5) 0.44555(4) 0.0378(2) Uani 1 1 d . . .
S2 S 0.58768(5) 0.37882(5) 0.28853(3) 0.02982(19) Uani 1 1 d . . .
O1 O 0.61163(13) 0.46884(13) 0.58194(10) 0.0386(5) Uani 1 1 d . A .
N1 N 0.56314(16) 0.19828(14) 0.39967(11) 0.0306(6) Uani 1 1 d . . .
N2 N 0.54049(17) 0.12022(14) 0.37793(11) 0.0335(6) Uani 1 1 d . A .
N3 N 0.41955(17) 0.18565(17) 0.40520(12) 0.0380(7) Uani 1 1 d . . .
N4 N 0.67942(15) 0.23778(14) 0.31312(11) 0.0279(6) Uani 1 1 d . . .
N5 N 0.72767(15) 0.18250(14) 0.27382(11) 0.0280(6) Uani 1 1 d . A .
N6 N 0.68246(14) 0.28334(15) 0.19898(11) 0.0260(5) Uani 1 1 d . . .
N7 N 0.72850(15) 0.16977(14) 0.43815(11) 0.0252(5) Uani 1 1 d . . .
N8 N 0.80704(15) 0.20207(14) 0.46882(11) 0.0250(5) Uani 1 1 d . A .
B1 B 0.6605(2) 0.2268(2) 0.39764(16) 0.0299(8) Uani 1 1 d . A .
H1 H 0.6666 0.2798 0.4235 0.036 Uiso 1 1 calc R . .
C1 C 0.61197(18) 0.44436(18) 0.52108(15) 0.0304(7) Uani 1 1 d . . .
C3 C 0.4901(2) 0.2381(2) 0.41603(13) 0.0352(8) Uani 1 1 d . A .
C4 C 0.4545(2) 0.1144(2) 0.38290(14) 0.0409(9) Uani 1 1 d . A .
C5 C 0.4007(2) 0.0413(2) 0.36458(16) 0.0475(9) Uani 1 1 d . . .
H5A H 0.3596 0.0508 0.3190 0.071 Uiso 1 1 calc R A .
H5B H 0.3659 0.0281 0.4075 0.071 Uiso 1 1 calc R . .
H5C H 0.4409 -0.0030 0.3552 0.071 Uiso 1 1 calc R . .
C6 C 0.3265(2) 0.2030(2) 0.41475(15) 0.0468(9) Uani 1 1 d . A .
H6A H 0.2877 0.1701 0.3787 0.056 Uiso 1 1 calc R . .
H6B H 0.3143 0.2597 0.4021 0.056 Uiso 1 1 calc R . .
C7 C 0.3023(2) 0.1868(2) 0.49561(16) 0.0585(11) Uani 1 1 d . . .
H7A H 0.3142 0.1308 0.5084 0.088 Uiso 1 1 calc R A .
H7B H 0.2385 0.1984 0.4990 0.088 Uiso 1 1 calc R . .
H7C H 0.3387 0.2210 0.5314 0.088 Uiso 1 1 calc R . .
C8 C 0.65125(17) 0.29844(18) 0.26818(14) 0.0265(7) Uani 1 1 d . A .
C9 C 0.72786(18) 0.21275(19) 0.20521(14) 0.0295(7) Uani 1 1 d . A .
C10 C 0.77237(19) 0.17588(18) 0.14169(14) 0.0333(7) Uani 1 1 d . . .
H10A H 0.7936 0.1224 0.1567 0.050 Uiso 1 1 calc R A .
H10B H 0.8235 0.2088 0.1300 0.050 Uiso 1 1 calc R . .
H10C H 0.7293 0.1721 0.0966 0.050 Uiso 1 1 calc R . .
C11 C 0.66919(17) 0.33576(19) 0.13214(13) 0.0306(7) Uani 1 1 d . A .
H11A H 0.7156 0.3243 0.0969 0.037 Uiso 1 1 calc R . .
H11B H 0.6759 0.3920 0.1485 0.037 Uiso 1 1 calc R . .
C12 C 0.57624(19) 0.3235(2) 0.09081(15) 0.0443(9) Uani 1 1 d . . .
H12A H 0.5714 0.2690 0.0709 0.066 Uiso 1 1 calc R A .
H12B H 0.5672 0.3614 0.0486 0.066 Uiso 1 1 calc R . .
H12C H 0.5304 0.3320 0.1264 0.066 Uiso 1 1 calc R . .
C13 C 0.7294(2) 0.08996(18) 0.44673(14) 0.0337(8) Uani 1 1 d . A .
H13 H 0.6823 0.0546 0.4294 0.040 Uiso 1 1 calc R . .
C14 C 0.8093(2) 0.06837(18) 0.48445(14) 0.0316(7) Uani 1 1 d . . .
H14 H 0.8286 0.0163 0.4994 0.038 Uiso 1 1 calc R A .
C15 C 0.85713(18) 0.14070(17) 0.49646(14) 0.0247(6) Uani 1 1 d . A .
C16 C 0.94709(19) 0.15413(17) 0.53504(15) 0.0282(7) Uani 1 1 d . . .
C17 C 0.99920(19) 0.09073(18) 0.56471(14) 0.0291(7) Uani 1 1 d . A .
H17 H 0.9769 0.0378 0.5592 0.035 Uiso 1 1 calc R . .
C18 C 1.08350(19) 0.10410(19) 0.60224(16) 0.0361(8) Uani 1 1 d . . .
H18 H 1.1181 0.0606 0.6231 0.043 Uiso 1 1 calc R A .
C19 C 1.11685(19) 0.1802(2) 0.60915(18) 0.0409(8) Uani 1 1 d . A .
H19 H 1.1744 0.1891 0.6351 0.049 Uiso 1 1 calc R . .
C20 C 1.0677(2) 0.2436(2) 0.57893(18) 0.0440(8) Uani 1 1 d . . .
H20 H 1.0916 0.2961 0.5831 0.053 Uiso 1 1 calc R A .
C21 C 0.98301(18) 0.23076(18) 0.54233(16) 0.0335(7) Uani 1 1 d . A .
H21 H 0.9489 0.2748 0.5219 0.040 Uiso 1 1 calc R . .
C22 C 0.79771(17) 0.43999(18) 0.33482(14) 0.0268(7) Uani 1 1 d . A .
C23 C 0.81538(18) 0.47089(19) 0.26416(15) 0.0321(7) Uani 1 1 d . . .
H23 H 0.7907 0.5209 0.2479 0.038 Uiso 1 1 calc R A .
C24 C 0.86868(19) 0.42908(19) 0.21758(15) 0.0344(8) Uani 1 1 d . A .
H24 H 0.8798 0.4505 0.1694 0.041 Uiso 1 1 calc R . .
C25 C 0.90570(18) 0.35692(19) 0.24015(15) 0.0323(7) Uani 1 1 d . . .
H25 H 0.9432 0.3291 0.2083 0.039 Uiso 1 1 calc R A .
C26 C 0.88781(18) 0.32533(18) 0.30947(15) 0.0308(7) Uani 1 1 d . A .
H26 H 0.9126 0.2753 0.3254 0.037 Uiso 1 1 calc R . .
C27 C 0.83352(19) 0.36664(19) 0.35592(14) 0.0311(7) Uani 1 1 d . . .
H27 H 0.8208 0.3440 0.4032 0.037 Uiso 1 1 calc R A .
C28 C 0.67749(18) 0.57685(17) 0.34963(13) 0.0263(7) Uani 1 1 d . A .
C29 C 0.58463(19) 0.58808(18) 0.34120(14) 0.0301(7) Uani 1 1 d . . .
H29 H 0.5465 0.5484 0.3593 0.036 Uiso 1 1 calc R A .
C30 C 0.5468(2) 0.65623(19) 0.30678(14) 0.0355(8) Uani 1 1 d . A .
H30 H 0.4835 0.6630 0.3016 0.043 Uiso 1 1 calc R . .
C31 C 0.6022(2) 0.7142(2) 0.28010(14) 0.0386(8) Uani 1 1 d . . .
H31 H 0.5769 0.7609 0.2565 0.046 Uiso 1 1 calc R A .
C32 C 0.6940(2) 0.7041(2) 0.28787(15) 0.0404(8) Uani 1 1 d . A .
H32 H 0.7317 0.7438 0.2691 0.049 Uiso 1 1 calc R . .
C34A C 0.7938(3) 0.5349(3) 0.4778(2) 0.0199(15) Uani 0.601(10) 1 d PGU A 1
C35A C 0.8702(3) 0.4934(4) 0.5058(2) 0.0419(19) Uani 0.601(10) 1 d PGU A 1
H35A H 0.8849 0.4441 0.4834 0.050 Uiso 0.601(10) 1 calc PR A 1
C36A C 0.9250(2) 0.5238(5) 0.5668(2) 0.043(2) Uani 0.601(10) 1 d PGU A 1
H36A H 0.9772 0.4955 0.5859 0.052 Uiso 0.601(10) 1 calc PR A 1
C37A C 0.9035(3) 0.5958(4) 0.59968(19) 0.0324(16) Uani 0.601(10) 1 d PGU A 1
H37A H 0.9410 0.6167 0.6413 0.039 Uiso 0.601(10) 1 calc PR A 1
C38A C 0.8271(4) 0.6373(2) 0.5717(2) 0.0344(16) Uani 0.601(10) 1 d PGU A 1
H38A H 0.8124 0.6865 0.5942 0.041 Uiso 0.601(10) 1 calc PR A 1
C39A C 0.7723(4) 0.6069(3) 0.5108(2) 0.0290(14) Uani 0.601(10) 1 d PGU A 1
H39A H 0.7201 0.6352 0.4916 0.035 Uiso 0.601(10) 1 calc PR A 1
C33 C 0.7320(2) 0.63637(19) 0.32288(14) 0.0355(8) Uani 1 1 d . . .
H33 H 0.7954 0.6305 0.3286 0.043 Uiso 1 1 calc R A .
C34B C 0.8052(4) 0.5101(4) 0.4759(3) 0.022(2) Uani 0.399(10) 1 d PGU A 2
C35B C 0.8559(5) 0.4523(5) 0.5165(3) 0.031(2) Uani 0.399(10) 1 d PGU A 2
H35B H 0.8486 0.3977 0.5031 0.037 Uiso 0.399(10) 1 calc PR A 2
C36B C 0.9171(4) 0.4743(6) 0.5768(3) 0.039(2) Uani 0.399(10) 1 d PGU A 2
H36B H 0.9517 0.4348 0.6045 0.047 Uiso 0.399(10) 1 calc PR A 2
C37B C 0.9277(5) 0.5542(6) 0.5964(3) 0.035(3) Uani 0.399(10) 1 d PGU A 2
H37B H 0.9695 0.5693 0.6376 0.042 Uiso 0.399(10) 1 calc PR A 2
C38B C 0.8770(7) 0.6121(5) 0.5558(4) 0.040(3) Uani 0.399(10) 1 d PGU A 2
H38B H 0.8843 0.6667 0.5692 0.048 Uiso 0.399(10) 1 calc PR A 2
C39B C 0.8158(6) 0.5900(4) 0.4955(4) 0.032(2) Uani 0.399(10) 1 d PGU A 2
H39B H 0.7812 0.6295 0.4678 0.039 Uiso 0.399(10) 1 calc PR A 2
C40 C 0.3471(2) 0.4784(2) 0.24236(16) 0.0465(9) Uani 1 1 d . B 2
H40A H 0.3972 0.4692 0.2819 0.056 Uiso 1 1 calc R B 2
H40B H 0.3474 0.5355 0.2282 0.056 Uiso 1 1 calc R B 2
Cl1 Cl 0.24478(6) 0.45488(6) 0.27899(5) 0.0642(3) Uani 1 1 d . B 2
Cl2 Cl 0.36274(5) 0.41950(5) 0.16171(4) 0.0404(2) Uani 1 1 d . B 2
C41A C 0.0151(9) 0.5965(7) 0.1987(7) 0.044(3) Uani 0.540(18) 1 d PU C 3
H41A H 0.0767 0.6095 0.1862 0.053 Uiso 0.540(18) 1 calc PR C 3
H41B H 0.0113 0.5381 0.2056 0.053 Uiso 0.540(18) 1 calc PR C 3
Cl3A Cl -0.0621(10) 0.62627(19) 0.1239(3) 0.062(2) Uani 0.540(18) 1 d PU C 3
Cl4A Cl -0.0067(3) 0.6452(3) 0.2849(5) 0.0465(11) Uani 0.540(18) 1 d PU C 3
C41B C -0.0009(10) 0.6102(9) 0.1721(7) 0.039(3) Uani 0.460(18) 1 d PU C 4
H41C H 0.0156 0.5538 0.1825 0.046 Uiso 0.460(18) 1 calc PR C 4
H41D H 0.0469 0.6347 0.1444 0.046 Uiso 0.460(18) 1 calc PR C 4
Cl3B Cl -0.1056(5) 0.6144(4) 0.1143(2) 0.0378(12) Uani 0.460(18) 1 d PU C 4
Cl4B Cl -0.0083(4) 0.6596(5) 0.2568(5) 0.0547(12) Uani 0.460(18) 1 d PU C 4

loop_
_atom_site_aniso_label
_atom_site_aniso_U_11
_atom_site_aniso_U_22
_atom_site_aniso_U_33
_atom_site_aniso_U_23
_atom_site_aniso_U_13
_atom_site_aniso_U_12
Rh1 0.02256(12) 0.04802(17) 0.01305(10) 0.00192(10) 0.00091(8) -0.01688(12)
P1 0.0214(4) 0.0471(5) 0.0158(3) 0.0052(3) 0.0001(3) -0.0155(4)
S1 0.0305(4) 0.0611(6) 0.0228(4) -0.0048(4) 0.0082(3) -0.0267(4)
S2 0.0200(4) 0.0556(5) 0.0135(3) 0.0015(3) -0.0007(3) -0.0081(3)
O1 0.0365(12) 0.0607(16) 0.0184(10) -0.0025(10) 0.0014(9) -0.0157(11)
N1 0.0382(15) 0.0407(17) 0.0130(11) 0.0000(10) 0.0030(10) -0.0270(13)
N2 0.0404(15) 0.0436(17) 0.0155(11) 0.0041(10) -0.0037(10) -0.0300(13)
N3 0.0389(16) 0.059(2) 0.0158(12) -0.0004(12) 0.0040(11) -0.0350(14)
N4 0.0312(14) 0.0361(16) 0.0158(11) 0.0043(11) -0.0002(10) -0.0174(12)
N5 0.0284(13) 0.0392(16) 0.0157(11) 0.0031(10) -0.0019(10) -0.0158(12)
N6 0.0195(12) 0.0459(16) 0.0124(10) 0.0053(10) 0.0003(9) -0.0066(12)
N7 0.0328(14) 0.0299(16) 0.0124(10) -0.0025(10) -0.0005(10) -0.0188(11)
N8 0.0274(13) 0.0330(15) 0.0152(11) -0.0047(10) 0.0046(10) -0.0122(11)
B1 0.040(2) 0.035(2) 0.0147(15) -0.0047(14) 0.0016(14) -0.0249(17)
C1 0.0234(15) 0.046(2) 0.0219(15) 0.0028(13) 0.0022(12) -0.0186(14)
C3 0.0339(17) 0.061(2) 0.0104(12) 0.0003(13) 0.0014(12) -0.0324(17)
C4 0.052(2) 0.059(3) 0.0107(13) 0.0018(14) -0.0012(13) -0.0371(19)
C5 0.052(2) 0.061(2) 0.0276(16) 0.0005(15) -0.0017(15) -0.0411(19)
C6 0.044(2) 0.076(3) 0.0220(15) -0.0069(15) 0.0082(14) -0.0392(19)
C7 0.058(2) 0.093(3) 0.0268(16) -0.0075(17) 0.0147(16) -0.039(2)
C8 0.0196(14) 0.045(2) 0.0151(13) -0.0006(13) 0.0024(11) -0.0159(13)
C9 0.0210(15) 0.049(2) 0.0183(14) 0.0070(13) 0.0001(11) -0.0121(15)
C10 0.0284(16) 0.049(2) 0.0233(14) 0.0101(14) 0.0042(12) -0.0012(15)
C11 0.0212(15) 0.055(2) 0.0157(13) 0.0128(13) 0.0017(11) 0.0035(14)
C12 0.0264(17) 0.090(3) 0.0162(14) 0.0038(15) -0.0015(12) 0.0074(17)
C13 0.050(2) 0.034(2) 0.0169(13) 0.0000(13) -0.0003(13) -0.0217(16)
C14 0.0438(19) 0.0276(18) 0.0243(14) -0.0062(12) 0.0086(14) -0.0108(15)
C15 0.0279(16) 0.0278(18) 0.0207(13) -0.0073(12) 0.0145(12) -0.0078(14)
C16 0.0280(16) 0.0300(19) 0.0295(15) -0.0067(13) 0.0182(13) -0.0062(14)
C17 0.0291(16) 0.0283(18) 0.0328(15) -0.0043(13) 0.0185(13) -0.0006(14)
C18 0.0260(16) 0.042(2) 0.0431(17) -0.0036(15) 0.0168(14) 0.0065(16)
C19 0.0154(15) 0.052(2) 0.056(2) -0.0116(17) 0.0084(14) -0.0014(16)
C20 0.0271(17) 0.035(2) 0.071(2) -0.0131(17) 0.0135(16) -0.0092(16)
C21 0.0193(15) 0.032(2) 0.0503(18) -0.0071(14) 0.0108(13) -0.0030(14)
C22 0.0170(14) 0.0433(19) 0.0197(13) 0.0096(13) 0.0000(11) -0.0111(13)
C23 0.0203(15) 0.045(2) 0.0305(15) 0.0156(14) 0.0025(12) -0.0005(14)
C24 0.0226(16) 0.051(2) 0.0301(15) 0.0157(14) 0.0085(13) -0.0015(15)
C25 0.0178(15) 0.042(2) 0.0363(16) 0.0047(15) -0.0006(13) -0.0080(14)
C26 0.0273(16) 0.0325(18) 0.0303(15) 0.0070(13) -0.0105(13) -0.0123(14)
C27 0.0267(16) 0.047(2) 0.0177(13) 0.0095(13) -0.0076(12) -0.0154(15)
C28 0.0274(15) 0.0386(19) 0.0126(12) -0.0013(11) 0.0000(11) -0.0125(13)
C29 0.0303(16) 0.041(2) 0.0194(13) -0.0097(13) 0.0053(12) -0.0096(15)
C30 0.0382(18) 0.046(2) 0.0222(14) -0.0082(14) 0.0027(13) -0.0031(16)
C31 0.052(2) 0.045(2) 0.0173(14) 0.0002(13) -0.0058(14) -0.0029(17)
C32 0.045(2) 0.056(2) 0.0196(15) 0.0065(14) -0.0061(14) -0.0193(18)
C34A 0.014(3) 0.030(4) 0.016(3) 0.010(2) 0.001(2) -0.008(3)
C35A 0.044(4) 0.035(5) 0.044(4) -0.009(3) -0.014(3) 0.008(3)
C36A 0.031(3) 0.062(6) 0.032(4) -0.008(4) -0.017(3) 0.006(3)
C37A 0.029(3) 0.044(4) 0.023(3) 0.004(3) -0.005(2) -0.015(3)
C38A 0.038(4) 0.039(3) 0.026(3) -0.011(2) 0.002(2) -0.005(3)
C39A 0.023(3) 0.037(3) 0.026(3) -0.002(2) -0.006(2) 0.001(3)
C33 0.0296(17) 0.054(2) 0.0220(14) 0.0086(14) -0.0055(13) -0.0145(16)
C34B 0.027(5) 0.014(5) 0.027(5) -0.003(3) 0.011(4) -0.007(4)
C35B 0.036(5) 0.035(5) 0.020(4) -0.001(4) -0.006(3) 0.001(4)
C36B 0.042(5) 0.048(6) 0.026(4) 0.007(4) -0.008(3) -0.010(5)
C37B 0.038(6) 0.051(7) 0.015(4) 0.000(5) -0.007(4) -0.022(5)
C38B 0.060(7) 0.027(5) 0.033(5) -0.002(4) -0.002(4) -0.020(5)
C39B 0.038(6) 0.019(5) 0.038(4) 0.012(4) -0.008(4) -0.001(4)
C40 0.052(2) 0.051(2) 0.0357(17) -0.0069(15) 0.0002(15) -0.0231(18)
Cl1 0.0626(6) 0.0806(7) 0.0513(5) -0.0223(5) 0.0156(5) -0.0363(6)
Cl2 0.0469(5) 0.0439(5) 0.0290(4) 0.0070(3) -0.0048(3) -0.0035(4)
C41A 0.062(6) 0.022(5) 0.053(7) 0.014(5) 0.036(5) -0.003(4)
Cl3A 0.113(6) 0.0416(13) 0.0342(14) 0.0039(10) 0.024(2) -0.007(2)
Cl4A 0.0423(12) 0.0555(18) 0.043(2) -0.0144(17) 0.0105(15) -0.0142(11)
C41B 0.061(6) 0.023(7) 0.033(7) 0.015(5) 0.016(5) 0.001(5)
Cl3B 0.039(2) 0.042(2) 0.0324(12) 0.0011(11) 0.0070(12) 0.0079(14)
Cl4B 0.0607(17) 0.069(3) 0.036(2) -0.018(2) 0.0145(18) -0.0342(16)

loop_
_atom_type_symbol
_atom_type_description
_atom_type_scat_dispersion_real
_atom_type_scat_dispersion_imag
_atom_type_scat_source
C C 0.0033 0.0016 'International Tables Vol C Tables 4.2.6.8 and 6.1.1.4'
H H 0.0000 0.0000 'International Tables Vol C Tables 4.2.6.8 and 6.1.1.4'
B B 0.0013 0.0007 'International Tables Vol C Tables 4.2.6.8 and 6.1.1.4'
Cl Cl 0.1484 0.1585 'International Tables Vol C Tables 4.2.6.8 and 6.1.1.4'
N N 0.0061 0.0033 'International Tables Vol C Tables 4.2.6.8 and 6.1.1.4'
O O 0.0106 0.0060 'International Tables Vol C Tables 4.2.6.8 and 6.1.1.4'
P P 0.1023 0.0942 'International Tables Vol C Tables 4.2.6.8 and 6.1.1.4'
Rh Rh -1.1178 0.9187 'International Tables Vol C Tables 4.2.6.8 and 6.1.1.4'
S S 0.1246 0.1234 'International Tables Vol C Tables 4.2.6.8 and 6.1.1.4'

loop_
_geom_angle_atom_site_label_1
_geom_angle_atom_site_label_2
_geom_angle_atom_site_label_3
_geom_angle
C1 Rh1 P1 91.14(8)
C1 Rh1 S1 89.18(8)
P1 Rh1 S1 169.03(3)
C1 Rh1 S2 165.23(10)
P1 Rh1 S2 85.99(2)
S1 Rh1 S2 90.93(2)
C28 P1 C34B 111.6(3)
C28 P1 C22 107.09(12)
C34B P1 C22 97.2(2)
C28 P1 C34A 98.82(19)
C22 P1 C34A 106.82(17)
C28 P1 Rh1 112.17(9)
C34B P1 Rh1 115.7(2)
C22 P1 Rh1 111.79(9)
C34A P1 Rh1 118.92(14)
C3 S1 Rh1 105.99(10)
C8 S2 Rh1 107.84(9)
C3 N1 N2 110.2(2)
C3 N1 B1 130.2(3)
N2 N1 B1 119.5(2)
C4 N2 N1 105.6(3)
C3 N3 C4 106.8(3)
C3 N3 C6 126.1(3)
C4 N3 C6 127.0(3)
C8 N4 N5 111.2(2)
C8 N4 B1 125.9(2)
N5 N4 B1 122.9(2)
C9 N5 N4 104.1(2)
C9 N6 C8 107.2(2)
C9 N6 C11 127.9(2)
C8 N6 C11 124.9(2)
C13 N7 N8 110.6(2)
C13 N7 B1 132.4(2)
N8 N7 B1 116.9(2)
C15 N8 N7 105.9(2)
N7 B1 N1 112.8(2)
N7 B1 N4 110.7(2)
N1 B1 N4 108.2(2)
N7 B1 H1 108.3
N1 B1 H1 108.3
N4 B1 H1 108.3
O1 C1 Rh1 178.4(3)
N1 C3 N3 106.4(3)
N1 C3 S1 131.9(2)
N3 C3 S1 121.6(3)
N2 C4 N3 110.9(3)
N2 C4 C5 124.6(3)
N3 C4 C5 124.5(3)
C4 C5 H5A 109.5
C4 C5 H5B 109.5
H5A C5 H5B 109.5
C4 C5 H5C 109.5
H5A C5 H5C 109.5
H5B C5 H5C 109.5
N3 C6 C7 112.5(3)
N3 C6 H6A 109.1
C7 C6 H6A 109.1
N3 C6 H6B 109.1
C7 C6 H6B 109.1
H6A C6 H6B 107.8
C6 C7 H7A 109.5
C6 C7 H7B 109.5
H7A C7 H7B 109.5
C6 C7 H7C 109.5
H7A C7 H7C 109.5
H7B C7 H7C 109.5
N4 C8 N6 105.9(2)
N4 C8 S2 129.05(19)
N6 C8 S2 125.0(2)
N5 C9 N6 111.6(2)
N5 C9 C10 124.8(3)
N6 C9 C10 123.5(2)
C9 C10 H10A 109.5
C9 C10 H10B 109.5
H10A C10 H10B 109.5
C9 C10 H10C 109.5
H10A C10 H10C 109.5
H10B C10 H10C 109.5
N6 C11 C12 110.8(2)
N6 C11 H11A 109.5
C12 C11 H11A 109.5
N6 C11 H11B 109.5
C12 C11 H11B 109.5
H11A C11 H11B 108.1
C11 C12 H12A 109.5
C11 C12 H12B 109.5
H12A C12 H12B 109.5
C11 C12 H12C 109.5
H12A C12 H12C 109.5
H12B C12 H12C 109.5
N7 C13 C14 108.6(3)
N7 C13 H13 125.7
C14 C13 H13 125.7
C13 C14 C15 104.7(3)
C13 C14 H14 127.6
C15 C14 H14 127.6
N8 C15 C14 110.3(2)
N8 C15 C16 120.6(2)
C14 C15 C16 129.1(3)
C17 C16 C21 118.1(3)
C17 C16 C15 121.0(3)
C21 C16 C15 120.9(3)
C18 C17 C16 120.6(3)
C18 C17 H17 119.7
C16 C17 H17 119.7
C19 C18 C17 120.0(3)
C19 C18 H18 120.0
C17 C18 H18 120.0
C18 C19 C20 120.6(3)
C18 C19 H19 119.7
C20 C19 H19 119.7
C19 C20 C21 119.7(3)
C19 C20 H20 120.2
C21 C20 H20 120.2
C20 C21 C16 121.0(3)
C20 C21 H21 119.5
C16 C21 H21 119.5
C27 C22 C23 118.2(3)
C27 C22 P1 117.84(19)
C23 C22 P1 123.7(2)
C24 C23 C22 120.4(3)
C24 C23 H23 119.8
C22 C23 H23 119.8
C25 C24 C23 120.8(3)
C25 C24 H24 119.6
C23 C24 H24 119.6
C24 C25 C26 119.3(3)
C24 C25 H25 120.3
C26 C25 H25 120.3
C25 C26 C27 120.0(3)
C25 C26 H26 120.0
C27 C26 H26 120.0
C22 C27 C26 121.3(2)
C22 C27 H27 119.4
C26 C27 H27 119.4
C29 C28 C33 118.1(3)
C29 C28 P1 118.3(2)
C33 C28 P1 123.5(2)
C30 C29 C28 121.3(3)
C30 C29 H29 119.4
C28 C29 H29 119.4
C31 C30 C29 119.6(3)
C31 C30 H30 120.2
C29 C30 H30 120.2
C32 C31 C30 120.0(3)
C32 C31 H31 120.0
C30 C31 H31 120.0
C31 C32 C33 120.6(3)
C31 C32 H32 119.7
C33 C32 H32 119.7
C35A C34A C39A 120.0
C35A C34A P1 116.9(2)
C39A C34A P1 123.1(2)
C36A C35A C34A 120.0
C36A C35A H35A 120.0
C34A C35A H35A 120.0
C37A C36A C35A 120.0
C37A C36A H36A 120.0
C35A C36A H36A 120.0
C38A C37A C36A 120.0
C38A C37A H37A 120.0
C36A C37A H37A 120.0
C37A C38A C39A 120.0
C37A C38A H38A 120.0
C39A C38A H38A 120.0
C38A C39A C34A 120.0
C38A C39A H39A 120.0
C34A C39A H39A 120.0
C32 C33 C28 120.5(3)
C32 C33 H33 119.8
C28 C33 H33 119.8
C35B C34B C39B 120.0
C35B C34B P1 123.2(3)
C39B C34B P1 116.8(3)
C34B C35B C36B 120.0
C34B C35B H35B 120.0
C36B C35B H35B 120.0
C37B C36B C35B 120.0
C37B C36B H36B 120.0
C35B C36B H36B 120.0
C36B C37B C38B 120.0
C36B C37B H37B 120.0
C38B C37B H37B 120.0
C39B C38B C37B 120.0
C39B C38B H38B 120.0
C37B C38B H38B 120.0
C38B C39B C34B 120.0
C38B C39B H39B 120.0
C34B C39B H39B 120.0
Cl1 C40 Cl2 110.57(16)
Cl1 C40 H40A 109.5
Cl2 C40 H40A 109.5
Cl1 C40 H40B 109.5
Cl2 C40 H40B 109.5
H40A C40 H40B 108.1
Cl3A C41A Cl4A 110.8(7)
Cl3A C41A H41A 109.5
Cl4A C41A H41A 109.5
Cl3A C41A H41B 109.5
Cl4A C41A H41B 109.5
H41A C41A H41B 108.1
Cl4B C41B Cl3B 110.8(8)
Cl4B C41B H41C 109.5
Cl3B C41B H41C 109.5
Cl4B C41B H41D 109.5
Cl3B C41B H41D 109.5
H41C C41B H41D 108.1

loop_
_geom_bond_atom_site_label_1
_geom_bond_atom_site_label_2
_geom_bond_distance
Rh1 C1 1.820(3)
Rh1 P1 2.2554(7)
Rh1 S1 2.3915(7)
Rh1 S2 2.4449(6)
P1 C28 1.823(3)
P1 C34B 1.824(4)
P1 C22 1.834(3)
P1 C34A 1.886(3)
S1 C3 1.712(3)
S2 C8 1.706(3)
O1 C1 1.150(3)
N1 C3 1.333(4)
N1 N2 1.398(3)
N1 B1 1.535(4)
N2 C4 1.299(4)
N3 C3 1.374(3)
N3 C4 1.376(4)
N3 C6 1.445(4)
N4 C8 1.335(3)
N4 N5 1.396(3)
N4 B1 1.552(3)
N5 C9 1.312(3)
N6 C9 1.365(4)
N6 C8 1.368(3)
N6 C11 1.470(3)
N7 C13 1.347(4)
N7 N8 1.361(3)
N7 B1 1.526(4)
N8 C15 1.339(3)
B1 H1 1.0000
C4 C5 1.486(4)
C5 H5A 0.9800
C5 H5B 0.9800
C5 H5C 0.9800
C6 C7 1.526(4)
C6 H6A 0.9900
C6 H6B 0.9900
C7 H7A 0.9800
C7 H7B 0.9800
C7 H7C 0.9800
C9 C10 1.487(4)
C10 H10A 0.9800
C10 H10B 0.9800
C10 H10C 0.9800
C11 C12 1.525(4)
C11 H11A 0.9900
C11 H11B 0.9900
C12 H12A 0.9800
C12 H12B 0.9800
C12 H12C 0.9800
C13 C14 1.364(4)
C13 H13 0.9500
C14 C15 1.415(4)
C14 H14 0.9500
C15 C16 1.470(4)
C16 C17 1.393(4)
C16 C21 1.395(4)
C17 C18 1.389(4)
C17 H17 0.9500
C18 C19 1.372(4)
C18 H18 0.9500
C19 C20 1.374(4)
C19 H19 0.9500
C20 C21 1.386(4)
C20 H20 0.9500
C21 H21 0.9500
C22 C27 1.380(4)
C22 C23 1.396(3)
C23 C24 1.384(4)
C23 H23 0.9500
C24 C25 1.375(4)
C24 H24 0.9500
C25 C26 1.380(4)
C25 H25 0.9500
C26 C27 1.388(4)
C26 H26 0.9500
C27 H27 0.9500
C28 C29 1.396(4)
C28 C33 1.397(4)
C29 C30 1.391(4)
C29 H29 0.9500
C30 C31 1.387(4)
C30 H30 0.9500
C31 C32 1.376(4)
C31 H31 0.9500
C32 C33 1.391(4)
C32 H32 0.9500
C34A C35A 1.3900
C34A C39A 1.3900
C35A C36A 1.3900
C35A H35A 0.9500
C36A C37A 1.3900
C36A H36A 0.9500
C37A C38A 1.3900
C37A H37A 0.9500
C38A C39A 1.3900
C38A H38A 0.9500
C39A H39A 0.9500
C33 H33 0.9500
C34B C35B 1.3900
C34B C39B 1.3900
C35B C36B 1.3900
C35B H35B 0.9500
C36B C37B 1.3900
C36B H36B 0.9500
C37B C38B 1.3900
C37B H37B 0.9500
C38B C39B 1.3900
C38B H38B 0.9500
C39B H39B 0.9500
C40 Cl1 1.757(3)
C40 Cl2 1.765(3)
C40 H40A 0.9900
C40 H40B 0.9900
C41A Cl3A 1.748(9)
C41A Cl4A 1.780(12)
C41A H41A 0.9900
C41A H41B 0.9900
C41B Cl4B 1.719(14)
C41B Cl3B 1.793(13)
C41B H41C 0.9900
C41B H41D 0.9900

loop_
_geom_torsion_atom_site_label_1
_geom_torsion_atom_site_label_2
_geom_torsion_atom_site_label_3
_geom_torsion_atom_site_label_4
_geom_torsion
C1 Rh1 P1 C28 -94.91(13)
S1 Rh1 P1 C28 -3.34(18)
S2 Rh1 P1 C28 70.59(9)
C1 Rh1 P1 C34B 34.7(3)
S1 Rh1 P1 C34B 126.3(3)
S2 Rh1 P1 C34B -159.8(3)
C1 Rh1 P1 C22 144.80(13)
S1 Rh1 P1 C22 -123.63(16)
S2 Rh1 P1 C22 -49.70(9)
C1 Rh1 P1 C34A 19.6(2)
S1 Rh1 P1 C34A 111.1(2)
S2 Rh1 P1 C34A -174.94(19)
C1 Rh1 S1 C3 -132.73(13)
P1 Rh1 S1 C3 135.51(16)
S2 Rh1 S1 C3 62.04(9)
C1 Rh1 S2 C8 171.3(3)
P1 Rh1 S2 C8 92.17(10)
S1 Rh1 S2 C8 -98.37(10)
C3 N1 N2 C4 -1.0(3)
B1 N1 N2 C4 -177.9(2)
C8 N4 N5 C9 0.7(3)
B1 N4 N5 C9 179.3(2)
C13 N7 N8 C15 0.2(3)
B1 N7 N8 C15 -176.2(2)
C13 N7 B1 N1 32.5(4)
N8 N7 B1 N1 -152.0(2)
C13 N7 B1 N4 -88.9(3)
N8 N7 B1 N4 86.6(3)
C3 N1 B1 N7 133.7(3)
N2 N1 B1 N7 -50.1(3)
C3 N1 B1 N4 -103.4(3)
N2 N1 B1 N4 72.7(3)
C8 N4 B1 N7 -159.6(2)
N5 N4 B1 N7 22.0(3)
C8 N4 B1 N1 76.3(3)
N5 N4 B1 N1 -102.1(3)
N2 N1 C3 N3 0.2(3)
B1 N1 C3 N3 176.7(2)
N2 N1 C3 S1 179.88(19)
B1 N1 C3 S1 -3.7(4)
C4 N3 C3 N1 0.6(3)
C6 N3 C3 N1 -178.8(2)
C4 N3 C3 S1 -179.10(18)
C6 N3 C3 S1 1.5(4)
Rh1 S1 C3 N1 13.5(3)
Rh1 S1 C3 N3 -166.89(18)
N1 N2 C4 N3 1.4(3)
N1 N2 C4 C5 179.6(2)
C3 N3 C4 N2 -1.3(3)
C6 N3 C4 N2 178.1(2)
C3 N3 C4 C5 -179.5(2)
C6 N3 C4 C5 -0.1(4)
C3 N3 C6 C7 -90.0(3)
C4 N3 C6 C7 90.7(3)
N5 N4 C8 N6 -0.9(3)
B1 N4 C8 N6 -179.4(2)
N5 N4 C8 S2 177.98(19)
B1 N4 C8 S2 -0.6(4)
C9 N6 C8 N4 0.7(3)
C11 N6 C8 N4 -178.5(2)
C9 N6 C8 S2 -178.2(2)
C11 N6 C8 S2 2.6(4)
Rh1 S2 C8 N4 26.3(3)
Rh1 S2 C8 N6 -155.04(19)
N4 N5 C9 N6 -0.2(3)
N4 N5 C9 C10 179.2(2)
C8 N6 C9 N5 -0.3(3)
C11 N6 C9 N5 178.8(2)
C8 N6 C9 C10 -179.7(2)
C11 N6 C9 C10 -0.6(4)
C9 N6 C11 C12 100.0(3)
C8 N6 C11 C12 -81.0(3)
N8 N7 C13 C14 0.7(3)
B1 N7 C13 C14 176.4(2)
N7 C13 C14 C15 -1.2(3)
N7 N8 C15 C14 -1.0(3)
N7 N8 C15 C16 -179.2(2)
C13 C14 C15 N8 1.4(3)
C13 C14 C15 C16 179.4(2)
N8 C15 C16 C17 179.3(2)
C14 C15 C16 C17 1.5(4)
N8 C15 C16 C21 -1.3(4)
C14 C15 C16 C21 -179.1(2)
C21 C16 C17 C18 1.7(4)
C15 C16 C17 C18 -178.9(2)
C16 C17 C18 C19 -1.2(4)
C17 C18 C19 C20 -0.3(4)
C18 C19 C20 C21 1.1(5)
C19 C20 C21 C16 -0.6(4)
C17 C16 C21 C20 -0.8(4)
C15 C16 C21 C20 179.8(3)
C28 P1 C22 C27 -174.4(2)
C34B P1 C22 C27 70.2(3)
C34A P1 C22 C27 80.5(3)
Rh1 P1 C22 C27 -51.2(2)
C28 P1 C22 C23 -0.2(3)
C34B P1 C22 C23 -115.5(3)
C34A P1 C22 C23 -105.3(3)
Rh1 P1 C22 C23 123.0(2)
C27 C22 C23 C24 -1.0(4)
P1 C22 C23 C24 -175.2(2)
C22 C23 C24 C25 -0.5(4)
C23 C24 C25 C26 1.3(4)
C24 C25 C26 C27 -0.5(4)
C23 C22 C27 C26 1.8(4)
P1 C22 C27 C26 176.4(2)
C25 C26 C27 C22 -1.1(4)
C34B P1 C28 C29 -126.5(3)
C22 P1 C28 C29 128.2(2)
C34A P1 C28 C29 -121.1(2)
Rh1 P1 C28 C29 5.2(2)
C34B P1 C28 C33 51.5(3)
C22 P1 C28 C33 -53.8(2)
C34A P1 C28 C33 57.0(3)
Rh1 P1 C28 C33 -176.7(2)
C33 C28 C29 C30 0.4(4)
P1 C28 C29 C30 178.55(19)
C28 C29 C30 C31 0.1(4)
C29 C30 C31 C32 -0.1(4)
C30 C31 C32 C33 -0.5(4)
C28 P1 C34A C35A -149.6(3)
C34B P1 C34A C35A 8.7(12)
C22 P1 C34A C35A -38.7(3)
Rh1 P1 C34A C35A 88.9(3)
C28 P1 C34A C39A 32.6(3)
C34B P1 C34A C39A -169.0(14)
C22 P1 C34A C39A 143.6(3)
Rh1 P1 C34A C39A -88.8(4)
C39A C34A C35A C36A 0.0
P1 C34A C35A C36A -177.8(3)
C34A C35A C36A C37A 0.0
C35A C36A C37A C38A 0.0
C36A C37A C38A C39A 0.0
C37A C38A C39A C34A 0.0
C35A C34A C39A C38A 0.0
P1 C34A C39A C38A 177.7(3)
C31 C32 C33 C28 1.0(4)
C29 C28 C33 C32 -1.0(4)
P1 C28 C33 C32 -179.0(2)
C28 P1 C34B C35B -173.0(4)
C22 P1 C34B C35B -61.4(4)
C34A P1 C34B C35B 163.9(15)
Rh1 P1 C34B C35B 57.1(5)
C28 P1 C34B C39B 8.4(5)
C22 P1 C34B C39B 120.1(4)
C34A P1 C34B C39B -14.6(11)
Rh1 P1 C34B C39B -121.5(4)
C39B C34B C35B C36B 0.0
P1 C34B C35B C36B -178.5(5)
C34B C35B C36B C37B 0.0
C35B C36B C37B C38B 0.0
C36B C37B C38B C39B 0.0
C37B C38B C39B C34B 0.0
C35B C34B C39B C38B 0.0
P1 C34B C39B C38B 178.6(5)
